data_4002588
loop_
_publ_author_name
'Patoux, S.'
'Rousse, G.'
'Leriche, J.B.'
'Masquelier, C.'

_publ_section_title
;
 Structural and electrochemical studies of rhombohedral Na2 Ti M (P O4)3
 and Li1.6 Na0.4 Ti M (P O4)3 (M = Fe, Cr) phosphates
;
_journal_name_full 'Chemistry of Materials (1,1989-)'
_journal_page_first 2084
_journal_page_last 2093
_journal_volume 15
_journal_year 2003
_chemical_formula_sum 'Cr Li1.65 Na0.34 O12 P3 Ti'
_chemical_name_systematic 'Li1.65 Na0.34 Ti Cr (P O4)3'
_space_group_IT_number 148
_symmetry_space_group_name_Hall '-R 3'
_symmetry_space_group_name_H-M 'R -3 :H'
_cell_angle_alpha 90
_cell_angle_beta 90
_cell_angle_gamma 120
_cell_formula_units_Z 6
_cell_length_a 8.342
_cell_length_b 8.342
_cell_length_c 21.951
_cell_volume 1322.895
_citation_journal_id_ASTM CMATEX
_cod_data_source_file Patoux_CMATEX_2003_696.cif
_cod_data_source_block Cr1Li1.65Na0.34O12P3Ti1
_cod_original_formula_sum 'Cr1 Li1.65 Na0.34 O12 P3 Ti1'
_cod_database_code 4002588

loop_
_symmetry_equiv_pos_as_xyz
x,y,z
-y,x-y,z
-x+y,-x,z
-x,-y,-z
y,-x+y,-z
x-y,x,-z
x+2/3,y+1/3,z+1/3
-y+2/3,x-y+1/3,z+1/3
-x+y+2/3,-x+1/3,z+1/3
-x+2/3,-y+1/3,-z+1/3
y+2/3,-x+y+1/3,-z+1/3
x-y+2/3,x+1/3,-z+1/3
x+1/3,y+2/3,z+2/3
-y+1/3,x-y+2/3,z+2/3
-x+y+1/3,-x+2/3,z+2/3
-x+1/3,-y+2/3,-z+2/3
y+1/3,-x+y+2/3,-z+2/3
x-y+1/3,x+2/3,-z+2/3

loop_
_atom_site_label
_atom_site_type_symbol
_atom_site_fract_x
_atom_site_fract_y
_atom_site_fract_z
_atom_site_occupancy
_atom_site_U_iso_or_equiv
Ti1 Ti+4 0 0 0.143 0.5 0.0
Cr1 Cr+3 0 0 0.143 0.5 0.0
Li1 Li+1 0.347 0.066 0.388 0.55 0.0
Cr2 Cr+3 0 0 0.654 0.5 0.0
O3 O-2 0.2562 0.8025 0.2628 1 0.0
Na1 Na+1 0 0 0 0.36 0.0
Ti2 Ti+4 0 0 0.654 0.5 0.0
Na2 Na+1 0 0 0.5 0.32 0.0
O4 O-2 0.5125 0.862 0.7541 1 0.0
P1 P+5 0.2854 0.002 0.2485 1 0.0
O1 O-2 0.1843 -0.0088 0.1925 1 0.0
O2 O-2 0.7792 0.9307 0.6945 1 0.0
